data_7026188
loop_
_publ_author_name
'Sharma, Rakesh K.'
'Kedarnath, G.'
'Jain, Vimal K.'
'Wadawale, Amey'
'Nalliath, Manoj'
'Pillai, C. G. S.'
'Vishwanadh, B.'

_publ_section_title
;
 2-Pyridyl selenolates of antimony and bismuth: Synthesis,
 characterization, structures and their use as single source molecular
 precursor for the preparation of metal selenide nanostructures and thin
 films.
;
_journal_issue 37
_journal_name_full 'Dalton transactions (Cambridge, England : 2003)'
_journal_page_first 8779
_journal_page_last 8787
_journal_paper_doi 10.1039/c0dt00263a
_journal_volume 39
_journal_year 2010
_chemical_formula_sum 'C18 H18 N3 O2 Sb Se3'
_chemical_formula_weight 666.98
_chemical_name_systematic
;
?
;
_space_group_IT_number 14
_symmetry_cell_setting monoclinic
_symmetry_Int_Tables_number 14
_symmetry_space_group_name_Hall '-P 2ybc'
_symmetry_space_group_name_H-M 'P 1 21/c 1'
_atom_sites_solution_hydrogens geom
_atom_sites_solution_primary direct
_atom_sites_solution_secondary difmap
_audit_creation_method SHELXL-97
_cell_angle_alpha 90.00
_cell_angle_beta 113.709(13)
_cell_angle_gamma 90.00
_cell_formula_units_Z 4
_cell_length_a 14.853(3)
_cell_length_b 11.604(2)
_cell_length_c 14.490(2)
_cell_measurement_reflns_used 25
_cell_measurement_temperature 298(2)
_cell_measurement_theta_max 13.1
_cell_measurement_theta_min 10.1
_cell_volume 2286.6(7)
_computing_cell_refinement WinAFC
_computing_data_collection WinAFC
_computing_data_reduction CrystalStructure
_computing_molecular_graphics 'Ortep 3 for windows'
_computing_publication_material 'WinGX 1.70.01'
_computing_structure_refinement 'SHELXL-97 (Sheldrick, 1997)'
_computing_structure_solution SIR-92
_diffrn_ambient_temperature 298(2)
_diffrn_measured_fraction_theta_full 0.999
_diffrn_measured_fraction_theta_max 0.999
_diffrn_measurement_device_type 'Rigaku AFC7S'
_diffrn_measurement_method \w-2\q
_diffrn_radiation_monochromator graphite
_diffrn_radiation_source 'fine-focus sealed tube'
_diffrn_radiation_type MoK\a
_diffrn_radiation_wavelength 0.71069
_diffrn_reflns_av_R_equivalents 0.0867
_diffrn_reflns_av_sigmaI/netI 0.1274
_diffrn_reflns_limit_h_max 19
_diffrn_reflns_limit_h_min -17
_diffrn_reflns_limit_k_max 15
_diffrn_reflns_limit_k_min 0
_diffrn_reflns_limit_l_max 10
_diffrn_reflns_limit_l_min -18
_diffrn_reflns_number 6292
_diffrn_reflns_theta_full 27.50
_diffrn_reflns_theta_max 27.50
_diffrn_reflns_theta_min 2.82
_diffrn_standards_decay_% -10.98
_diffrn_standards_interval_count 150
_diffrn_standards_number 3
_exptl_absorpt_coefficient_mu 5.999
_exptl_absorpt_correction_T_max 0.5853
_exptl_absorpt_correction_T_min 0.3800
_exptl_absorpt_correction_type psi-scan
_exptl_absorpt_process_details '(North, Phillips & Mathews, 1968)'
_exptl_crystal_colour yellow
_exptl_crystal_density_diffrn 1.937
_exptl_crystal_density_method 'not measured'
_exptl_crystal_description plate
_exptl_crystal_F_000 1264
_exptl_crystal_size_max 0.20
_exptl_crystal_size_mid 0.20
_exptl_crystal_size_min 0.10
_refine_diff_density_max 0.985
_refine_diff_density_min -1.316
_refine_diff_density_rms 0.178
_refine_ls_extinction_coef 0.0011(2)
_refine_ls_extinction_expression Fc^*^=kFc[1+0.001xFc^2^\l^3^/sin(2\q)]^-1/4^
_refine_ls_extinction_method SHELXL
_refine_ls_goodness_of_fit_ref 0.993
_refine_ls_hydrogen_treatment constr
_refine_ls_matrix_type full
_refine_ls_number_parameters 248
_refine_ls_number_reflns 5247
_refine_ls_number_restraints 0
_refine_ls_restrained_S_all 0.993
_refine_ls_R_factor_all 0.1333
_refine_ls_R_factor_gt 0.0500
_refine_ls_shift/su_max 0.000
_refine_ls_shift/su_mean 0.000
_refine_ls_structure_factor_coef Fsqd
_refine_ls_weighting_details 'calc w=1/[\s^2^(Fo^2^)+(0.0503P)^2^+0.0000P] where P=(Fo^2^+2Fc^2^)/3'
_refine_ls_weighting_scheme calc
_refine_ls_wR_factor_gt 0.1068
_refine_ls_wR_factor_ref 0.1340
_reflns_number_gt 2794
_reflns_number_total 5247
_reflns_threshold_expression >2sigma(I)
_cod_data_source_file c0dt00263a.txt
_cod_data_source_block '[Sb{Se-C5H3(Me-3)N}3]'
_cod_database_code 7026188

loop_
_symmetry_equiv_pos_as_xyz
'x, y, z'
'-x, y+1/2, -z+1/2'
'-x, -y, -z'
'x, -y-1/2, z-1/2'

loop_
_atom_site_label
_atom_site_type_symbol
_atom_site_fract_x
_atom_site_fract_y
_atom_site_fract_z
_atom_site_U_iso_or_equiv
_atom_site_adp_type
_atom_site_occupancy
_atom_site_symmetry_multiplicity
_atom_site_calc_flag
_atom_site_refinement_flags
Sb1 Sb 0.34514(4) 0.03319(4) 0.39482(4) 0.04246(17) Uani 1 1 d .
Se3 Se 0.34294(7) -0.19171(7) 0.42407(7) 0.0530(2) Uani 1 1 d .
Se2 Se 0.41081(6) 0.03908(6) 0.59505(6) 0.0503(2) Uani 1 1 d .
Se1 Se 0.16499(7) 0.05774(8) 0.37378(8) 0.0622(3) Uani 1 1 d .
O1 O 0.0064(15) 0.014(3) 0.027(2) 0.187(8) Uani 1 1 d .
N2 N 0.3725(5) 0.2405(5) 0.4878(5) 0.0498(16) Uani 1 1 d .
C8 C 0.4427(5) 0.2758(6) 0.6661(6) 0.0452(18) Uani 1 1 d .
N3 N 0.2767(5) -0.0993(5) 0.2346(5) 0.0491(16) Uani 1 1 d .
N1 N 0.2102(5) 0.1869(6) 0.2382(6) 0.0567(18) Uani 1 1 d .
C18 C 0.2893(7) -0.4195(6) 0.2821(8) 0.070(3) Uani 1 1 d .
H18A H 0.2708 -0.4815 0.2342 0.104 Uiso 1 1 calc R
H18B H 0.2512 -0.4236 0.3221 0.104 Uiso 1 1 calc R
H18C H 0.3579 -0.4259 0.3252 0.104 Uiso 1 1 calc R
C9 C 0.4354(6) 0.3924(7) 0.6448(7) 0.060(2) Uani 1 1 d .
H9 H 0.4555 0.4448 0.6978 0.072 Uiso 1 1 calc R
O2 O -0.1026(7) -0.0626(9) 0.0903(7) 0.149(4) Uani 1 1 d .
C10 C 0.3991(7) 0.4334(7) 0.5471(8) 0.069(3) Uani 1 1 d .
H10 H 0.3958 0.5121 0.5342 0.082 Uiso 1 1 calc R
C14 C 0.2707(6) -0.3071(6) 0.2276(7) 0.050(2) Uani 1 1 d .
C7 C 0.4092(5) 0.2026(6) 0.5823(6) 0.0431(17) Uani 1 1 d .
C13 C 0.2923(6) -0.2016(6) 0.2817(6) 0.0480(19) Uani 1 1 d .
C1 C 0.1395(6) 0.1704(7) 0.2704(7) 0.054(2) Uani 1 1 d .
C17 C 0.2396(6) -0.0945(8) 0.1352(7) 0.063(3) Uani 1 1 d .
H17 H 0.2278 -0.0230 0.1035 0.076 Uiso 1 1 calc R
C12 C 0.4821(6) 0.2315(7) 0.7731(7) 0.061(2) Uani 1 1 d .
H12A H 0.5448 0.1954 0.7890 0.092 Uiso 1 1 calc R
H12B H 0.4370 0.1762 0.7798 0.092 Uiso 1 1 calc R
H12C H 0.4897 0.2945 0.8184 0.092 Uiso 1 1 calc R
C5 C 0.1939(7) 0.2629(8) 0.1641(8) 0.073(3) Uani 1 1 d .
H5 H 0.2428 0.2736 0.1402 0.087 Uiso 1 1 calc R
C4 C 0.1082(8) 0.3267(8) 0.1208(8) 0.079(3) Uani 1 1 d .
H4 H 0.1005 0.3790 0.0695 0.095 Uiso 1 1 calc R
C11 C 0.3680(6) 0.3556(7) 0.4699(7) 0.059(2) Uani 1 1 d .
H11 H 0.3434 0.3821 0.4038 0.071 Uiso 1 1 calc R
C2 C 0.0472(7) 0.2295(8) 0.2286(9) 0.075(3) Uani 1 1 d .
C3 C 0.0356(8) 0.3119(10) 0.1541(10) 0.096(4) Uani 1 1 d .
H3 H -0.0214 0.3561 0.1277 0.115 Uiso 1 1 calc R
C16 C 0.2181(7) -0.1930(8) 0.0772(8) 0.070(3) Uani 1 1 d .
H16 H 0.1941 -0.1886 0.0073 0.084 Uiso 1 1 calc R
C15 C 0.2329(7) -0.2976(8) 0.1248(7) 0.066(2) Uani 1 1 d .
H15 H 0.2167 -0.3644 0.0860 0.079 Uiso 1 1 calc R
C6 C -0.0314(9) 0.2030(12) 0.2686(13) 0.159(8) Uani 1 1 d .
H6A H -0.0325 0.1216 0.2802 0.238 Uiso 1 1 calc R
H6B H -0.0945 0.2269 0.2199 0.238 Uiso 1 1 calc R
H6C H -0.0166 0.2437 0.3306 0.238 Uiso 1 1 calc R

loop_
_atom_site_aniso_label
_atom_site_aniso_U_11
_atom_site_aniso_U_22
_atom_site_aniso_U_33
_atom_site_aniso_U_23
_atom_site_aniso_U_13
_atom_site_aniso_U_12
Sb1 0.0435(3) 0.0376(3) 0.0476(3) 0.0021(2) 0.0197(2) -0.0001(2)
Se3 0.0704(6) 0.0389(4) 0.0536(5) 0.0030(4) 0.0289(4) -0.0023(4)
Se2 0.0595(5) 0.0397(4) 0.0482(5) 0.0046(4) 0.0180(4) -0.0001(4)
Se1 0.0477(5) 0.0719(6) 0.0734(6) 0.0112(5) 0.0310(5) 0.0003(4)
O1 0.039(6) 0.209(15) 0.23(3) -0.124(13) -0.029(10) 0.039(8)
N2 0.062(5) 0.041(3) 0.044(4) 0.003(3) 0.018(3) 0.010(3)
C8 0.041(5) 0.041(4) 0.051(5) 0.000(4) 0.016(4) 0.003(3)
N3 0.059(5) 0.048(4) 0.038(4) 0.005(3) 0.016(3) 0.002(3)
N1 0.049(4) 0.063(4) 0.063(5) 0.006(4) 0.028(4) 0.000(4)
C18 0.091(7) 0.029(4) 0.100(8) -0.004(4) 0.050(6) 0.006(4)
C9 0.057(6) 0.051(5) 0.068(6) -0.017(5) 0.020(5) -0.003(4)
O2 0.135(9) 0.200(11) 0.103(8) 0.072(7) 0.038(6) 0.075(7)
C10 0.090(8) 0.042(5) 0.079(7) -0.003(5) 0.039(6) -0.001(4)
C14 0.045(5) 0.045(4) 0.066(6) -0.009(4) 0.030(4) -0.003(4)
C7 0.039(4) 0.053(4) 0.042(4) 0.005(4) 0.022(4) 0.004(3)
C13 0.039(5) 0.049(4) 0.055(5) -0.005(4) 0.019(4) -0.006(4)
C1 0.041(5) 0.057(5) 0.061(5) -0.005(4) 0.017(4) -0.001(4)
C17 0.062(6) 0.059(5) 0.076(7) 0.020(5) 0.035(5) 0.018(5)
C12 0.057(6) 0.062(5) 0.060(6) -0.006(4) 0.020(4) -0.003(4)
C5 0.061(6) 0.075(6) 0.095(8) 0.010(6) 0.044(6) 0.005(5)
C4 0.081(8) 0.075(6) 0.086(8) 0.027(6) 0.038(6) 0.018(6)
C11 0.072(7) 0.045(5) 0.061(6) 0.006(4) 0.028(5) 0.005(4)
C2 0.040(5) 0.078(7) 0.111(9) 0.018(6) 0.033(6) 0.012(5)
C3 0.069(8) 0.094(8) 0.133(11) 0.035(8) 0.049(8) 0.037(6)
C16 0.070(7) 0.077(7) 0.063(6) 0.003(5) 0.027(5) 0.018(5)
C15 0.068(7) 0.064(6) 0.066(6) -0.009(5) 0.027(5) 0.007(5)
C6 0.093(10) 0.193(15) 0.24(2) 0.092(14) 0.123(13) 0.067(10)

loop_
_atom_type_symbol
_atom_type_description
_atom_type_scat_dispersion_real
_atom_type_scat_dispersion_imag
_atom_type_scat_source
C C 0.0033 0.0016 'International Tables Vol C Tables 4.2.6.8 and 6.1.1.4'
H H 0.0000 0.0000 'International Tables Vol C Tables 4.2.6.8 and 6.1.1.4'
N N 0.0061 0.0033 'International Tables Vol C Tables 4.2.6.8 and 6.1.1.4'
Se Se -0.0929 2.2259 'International Tables Vol C Tables 4.2.6.8 and 6.1.1.4'
Sb Sb -0.5866 1.5461 'International Tables Vol C Tables 4.2.6.8 and 6.1.1.4'
O O 0.0106 0.0060 'International Tables Vol C Tables 4.2.6.8 and 6.1.1.4'

loop_
_geom_angle_atom_site_label_1
_geom_angle_atom_site_label_2
_geom_angle_atom_site_label_3
_geom_angle
Se1 Sb1 Se3 92.79(3)
Se1 Sb1 Se2 91.95(4)
Se3 Sb1 Se2 82.74(3)
C13 Se3 Sb1 84.9(2)
C7 Se2 Sb1 86.3(2)
C1 Se1 Sb1 92.2(2)
C7 N2 C11 119.4(7)
C9 C8 C7 115.6(8)
C9 C8 C12 121.7(8)
C7 C8 C12 122.6(7)
C17 N3 C13 120.2(7)
C1 N1 C5 117.8(8)
C14 C18 H18A 109.5
C14 C18 H18B 109.5
H18A C18 H18B 109.5
C14 C18 H18C 109.5
H18A C18 H18C 109.5
H18B C18 H18C 109.5
C10 C9 C8 121.9(8)
C10 C9 H9 119.0
C8 C9 H9 119.0
C11 C10 C9 118.5(8)
C11 C10 H10 120.8
C9 C10 H10 120.8
C15 C14 C13 115.7(8)
C15 C14 C18 123.7(8)
C13 C14 C18 120.6(8)
N2 C7 C8 123.3(7)
N2 C7 Se2 114.4(6)
C8 C7 Se2 122.3(6)
N3 C13 C14 121.8(8)
N3 C13 Se3 114.4(6)
C14 C13 Se3 123.8(6)
N1 C1 C2 122.8(8)
N1 C1 Se1 116.1(6)
C2 C1 Se1 121.0(7)
N3 C17 C16 121.5(8)
N3 C17 H17 119.2
C16 C17 H17 119.2
C8 C12 H12A 109.5
C8 C12 H12B 109.5
H12A C12 H12B 109.5
C8 C12 H12C 109.5
H12A C12 H12C 109.5
H12B C12 H12C 109.5
N1 C5 C4 123.6(9)
N1 C5 H5 118.2
C4 C5 H5 118.2
C3 C4 C5 119.2(10)
C3 C4 H4 120.4
C5 C4 H4 120.4
N2 C11 C10 121.3(8)
N2 C11 H11 119.3
C10 C11 H11 119.3
C3 C2 C1 117.0(8)
C3 C2 C6 123.6(9)
C1 C2 C6 119.4(10)
C4 C3 C2 119.4(9)
C4 C3 H3 120.3
C2 C3 H3 120.3
C15 C16 C17 118.5(10)
C15 C16 H16 120.7
C17 C16 H16 120.7
C16 C15 C14 122.1(9)
C16 C15 H15 118.9
C14 C15 H15 118.9
C2 C6 H6A 109.5
C2 C6 H6B 109.5
H6A C6 H6B 109.5
C2 C6 H6C 109.5
H6A C6 H6C 109.5
H6B C6 H6C 109.5

loop_
_geom_bond_atom_site_label_1
_geom_bond_atom_site_label_2
_geom_bond_distance
_geom_bond_site_symmetry_2
Sb1 Se1 2.5842(11) .
Sb1 Se3 2.6462(10) .
Sb1 Se2 2.6641(11) .
Se3 C13 1.894(8) .
Se2 C7 1.906(7) .
Se1 C1 1.908(9) .
O1 O1 0.79(4) 3
N2 C7 1.329(9) .
N2 C11 1.358(10) .
C8 C9 1.382(10) .
C8 C7 1.398(10) .
C8 C12 1.510(11) .
N3 C17 1.320(11) .
N3 C13 1.342(9) .
N1 C1 1.323(10) .
N1 C5 1.334(12) .
C18 C14 1.492(11) .
C18 H18A 0.9600 .
C18 H18B 0.9600 .
C18 H18C 0.9600 .
C9 C10 1.381(13) .
C9 H9 0.9300 .
C10 C11 1.365(12) .
C10 H10 0.9300 .
C14 C15 1.370(12) .
C14 C13 1.420(10) .
C1 C2 1.431(11) .
C17 C16 1.378(12) .
C17 H17 0.9300 .
C12 H12A 0.9600 .
C12 H12B 0.9600 .
C12 H12C 0.9600 .
C5 C4 1.386(12) .
C5 H5 0.9300 .
C4 C3 1.358(14) .
C4 H4 0.9300 .
C11 H11 0.9300 .
C2 C3 1.400(14) .
C2 C6 1.529(13) .
C3 H3 0.9300 .
C16 C15 1.369(13) .
C16 H16 0.9300 .
C15 H15 0.9300 .
C6 H6A 0.9600 .
C6 H6B 0.9600 .
C6 H6C 0.9600 .
